data_2220167
loop_
_publ_author_name
'Li, Guangzhe'
'Salim, Chris'
'Hinode, Hirofumi'

_publ_section_title
;
 1,3-Di-4-pyridylpropane--4,4'-oxydibenzoic acid (1/1)
;
_journal_coeditor_code FL2221
_journal_issue 12
_journal_name_full 'Acta Crystallographica Section E'
_journal_page_first o2251
_journal_paper_doi 10.1107/S160053680803331X
_journal_volume 64
_journal_year 2008
_chemical_formula_iupac 'C13 H14 N2, C14 H10 O5'
_chemical_formula_moiety 'C13 H14 N2, C14 H10 O5'
_chemical_formula_sum 'C27 H24 N2 O5'
_chemical_formula_weight 456.48
_chemical_name_systematic
;
1,3-Di-4-pyridylpropane--4,4'-oxydibenzoic acid (1/1)
;
_space_group_IT_number 2
_symmetry_cell_setting triclinic
_symmetry_space_group_name_Hall '-P 1'
_symmetry_space_group_name_H-M 'P -1'
_atom_sites_solution_hydrogens geom
_atom_sites_solution_primary direct
_atom_sites_solution_secondary difmap
_cell_angle_alpha 86.493(4)
_cell_angle_beta 81.157(4)
_cell_angle_gamma 74.016(3)
_cell_formula_units_Z 2
_cell_length_a 6.8938(3)
_cell_length_b 11.5869(6)
_cell_length_c 14.9570(9)
_cell_measurement_reflns_used 5645
_cell_measurement_temperature 298(2)
_cell_measurement_theta_max 28.40
_cell_measurement_theta_min 1.83
_cell_volume 1134.67(10)
_computing_cell_refinement 'SAINT (Bruker, 2002)'
_computing_data_collection 'SMART (Bruker, 2002)'
_computing_data_reduction 'SAINT (Bruker, 2002)'
_computing_molecular_graphics 'SHELXS97 (Sheldrick, 2008)'
_computing_publication_material 'SHELXL97 (Sheldrick, 2008)'
_computing_structure_refinement 'SHELXL97 (Sheldrick, 2008)'
_computing_structure_solution 'SHELXS97 (Sheldrick, 2008)'
_diffrn_ambient_temperature 298(2)
_diffrn_detector_area_resol_mean 9.00cm
_diffrn_measured_fraction_theta_full 0.990
_diffrn_measured_fraction_theta_max 0.990
_diffrn_measurement_device_type 'Bruker SMART CCD area-detector'
_diffrn_measurement_method '\f and \w'
_diffrn_radiation_monochromator graphite
_diffrn_radiation_source 'fine-focus sealed tube'
_diffrn_radiation_type MoK\a
_diffrn_radiation_wavelength 0.71073
_diffrn_reflns_av_R_equivalents 0.0222
_diffrn_reflns_av_sigmaI/netI 0.0546
_diffrn_reflns_limit_h_max 9
_diffrn_reflns_limit_h_min -8
_diffrn_reflns_limit_k_max 15
_diffrn_reflns_limit_k_min -14
_diffrn_reflns_limit_l_max 16
_diffrn_reflns_limit_l_min -19
_diffrn_reflns_number 8404
_diffrn_reflns_theta_full 28.40
_diffrn_reflns_theta_max 28.40
_diffrn_reflns_theta_min 1.83
_diffrn_standards_decay_% 0
_diffrn_standards_interval_count 0
_diffrn_standards_number 0
_exptl_absorpt_coefficient_mu 0.093
_exptl_absorpt_correction_T_max 0.9624
_exptl_absorpt_correction_T_min 0.9573
_exptl_absorpt_correction_type multi-scan
_exptl_absorpt_process_details '(SADABS; Bruker, 2002)'
_exptl_crystal_colour colourless
_exptl_crystal_density_diffrn 1.336
_exptl_crystal_density_method 'not measured'
_exptl_crystal_description block
_exptl_crystal_F_000 480
_exptl_crystal_size_max 0.47
_exptl_crystal_size_mid 0.45
_exptl_crystal_size_min 0.45
_refine_diff_density_max 0.187
_refine_diff_density_min -0.275
_refine_ls_extinction_method none
_refine_ls_goodness_of_fit_ref 1.011
_refine_ls_hydrogen_treatment constr
_refine_ls_matrix_type full
_refine_ls_number_parameters 307
_refine_ls_number_reflns 5645
_refine_ls_number_restraints 0
_refine_ls_restrained_S_all 1.011
_refine_ls_R_factor_all 0.1115
_refine_ls_R_factor_gt 0.0516
_refine_ls_shift/su_max 0.000
_refine_ls_shift/su_mean 0.000
_refine_ls_structure_factor_coef Fsqd
_refine_ls_weighting_details 'calc w=1/[\s^2^(Fo^2^)+(0.0616P)^2^+0.0668P] where P=(Fo^2^+2Fc^2^)/3'
_refine_ls_weighting_scheme calc
_refine_ls_wR_factor_gt 0.1189
_refine_ls_wR_factor_ref 0.1472
_reflns_number_gt 2932
_reflns_number_total 5645
_reflns_threshold_expression I>2\s(I)
_cod_data_source_file fl2221.cif
_cod_data_source_block I
_cod_depositor_comments
;
The following automatic conversions were performed:
'_symmetry_cell_setting' value 'Triclinic' changed to 'triclinic'
according to '/home/saulius/struct/CIF-dictionaries/cif_core.dic'
dictionary named 'cif_core.dic' version 2.4.1 from 2010-06-29.

Automatic conversion script
Id: cif_fix_enum 1527 2010-12-29 10:47:43Z saulius 

The following automatic conversions were performed:

'_chemical_melting_point' value 'not measured' was changed to '?' -
the value is undefined or not given.

Automatic conversion script
Id: cif_fix_values 1646 2011-03-28 12:23:43Z adriana 

The following automatic conversions were performed:

'_chemical_melting_point' value 'not measured' was changed to '?' -
the value is undefined or not given.

'_symmetry_cell_setting' value
'Triclinic' changed to 'triclinic' according to
/home/saulius/struct/CIF-dictionaries/cif_core.dic dictionary named
'cif_core.dic' version 2.4.1 from 2010-06-29.

Automatic conversion script
Id: cif_fix_values 1715 2011-07-08 13:25:40Z adriana 
;
_cod_original_sg_symbol_Hall -P1
_cod_database_code 2220167
_cod_database_fobs_code 2220167

loop_
_symmetry_equiv_pos_as_xyz
'x, y, z'
'-x, -y, -z'

loop_
_atom_site_type_symbol
_atom_site_label
_atom_site_fract_x
_atom_site_fract_y
_atom_site_fract_z
_atom_site_U_iso_or_equiv
_atom_site_adp_type
_atom_site_calc_flag
_atom_site_occupancy
N N1 -0.1086(2) 0.38623(14) 0.57527(11) 0.0497(4) Uani d 1
N N2 0.6799(2) 0.69499(14) 0.97352(11) 0.0497(4) Uani d 1
C C15 0.0705(3) 0.38146(18) 0.59963(16) 0.0580(6) Uani d 1
H H15 0.1800 0.3156 0.5827 0.080 Uiso calc 1
C C16 0.1014(3) 0.46960(19) 0.64881(16) 0.0571(6) Uani d 1
H H16 0.2301 0.4623 0.6640 0.080 Uiso calc 1
C C17 -0.0570(3) 0.56910(16) 0.67593(13) 0.0427(5) Uani d 1
C C18 -0.2430(3) 0.57321(17) 0.64994(14) 0.0488(5) Uani d 1
H H18 -0.3553 0.6379 0.6662 0.080 Uiso calc 1
C C19 -0.2627(3) 0.48237(19) 0.60034(15) 0.0527(5) Uani d 1
H H19 -0.3893 0.4879 0.5834 0.080 Uiso calc 1
C C20 -0.0312(3) 0.67052(17) 0.72756(14) 0.0508(5) Uani d 1
H H20A -0.1531 0.6990 0.7709 0.080 Uiso calc 1
H H20B -0.0205 0.7362 0.6854 0.080 Uiso calc 1
C C21 0.1517(3) 0.63922(18) 0.77781(15) 0.0541(5) Uani d 1
H H21A 0.1416 0.5743 0.8209 0.080 Uiso calc 1
H H21B 0.2747 0.6112 0.7350 0.080 Uiso calc 1
C C22 0.1678(3) 0.74500(17) 0.82751(15) 0.0538(5) Uani d 1
H H22A 0.0454 0.7708 0.8710 0.080 Uiso calc 1
H H22B 0.1703 0.8106 0.7842 0.080 Uiso calc 1
C C23 0.6401(3) 0.60151(18) 0.93963(15) 0.0564(6) Uani d 1
H H23 0.7250 0.5252 0.9483 0.080 Uiso calc 1
C C24 0.4788(3) 0.61262(17) 0.89228(15) 0.0539(6) Uani d 1
H H24 0.4566 0.5445 0.8705 0.080 Uiso calc 1
C C25 0.3504(3) 0.72434(17) 0.87710(13) 0.0437(5) Uani d 1
C C26 0.3944(3) 0.82112(17) 0.91119(15) 0.0504(5) Uani d 1
H H26 0.3140 0.8986 0.9022 0.080 Uiso calc 1
C C27 0.5568(3) 0.80294(18) 0.95832(15) 0.0528(5) Uani d 1
H H27 0.5821 0.8696 0.9808 0.080 Uiso calc 1
O O1 0.6084(2) -0.16655(12) 0.27513(10) 0.0580(4) Uani d 1
O O2 0.5302(2) 0.29158(14) 0.50942(13) 0.0798(6) Uani d 1
O O3 0.8616(2) 0.20798(13) 0.48596(12) 0.0716(5) Uani d 1
H H3 0.8631 0.2642 0.5163 0.080 Uiso calc 1
O O4 -0.1236(2) -0.11337(12) 0.04949(11) 0.0666(5) Uani d 1
O O5 -0.0307(2) -0.31076(12) 0.07640(11) 0.0603(4) Uani d 1
H H5 -0.1219 -0.3094 0.0467 0.080 Uiso calc 1
C C1 0.6118(3) -0.06807(16) 0.32224(13) 0.0440(5) Uani d 1
C C2 0.4410(3) 0.01727(18) 0.35955(14) 0.0496(5) Uani d 1
H H2 0.3120 0.0137 0.3510 0.080 Uiso calc 1
C C3 0.4625(3) 0.10781(17) 0.40961(14) 0.0477(5) Uani d 1
H H3A 0.3471 0.1655 0.4346 0.080 Uiso calc 1
C C4 0.6537(3) 0.11418(16) 0.42333(13) 0.0412(4) Uani d 1
C C5 0.8235(3) 0.02569(18) 0.38713(14) 0.0487(5) Uani d 1
H H5A 0.9524 0.0275 0.3972 0.080 Uiso calc 1
C C6 0.8041(3) -0.06484(17) 0.33646(14) 0.0500(5) Uani d 1
H H6 0.9190 -0.1232 0.3120 0.080 Uiso calc 1
C C7 0.6739(3) 0.21355(17) 0.47726(14) 0.0481(5) Uani d 1
C C8 0.4451(3) -0.16717(17) 0.23154(13) 0.0454(5) Uani d 1
C C9 0.3450(3) -0.07097(17) 0.18192(14) 0.0519(5) Uani d 1
H H9 0.3782 0.0018 0.1802 0.080 Uiso calc 1
C C10 0.1958(3) -0.08367(16) 0.13509(14) 0.0486(5) Uani d 1
H H10 0.1277 -0.0188 0.1019 0.080 Uiso calc 1
C C11 0.1450(3) -0.19174(16) 0.13651(13) 0.0408(4) Uani d 1
C C12 0.2458(3) -0.28742(16) 0.18693(14) 0.0481(5) Uani d 1
H H12 0.2126 -0.3602 0.1889 0.080 Uiso calc 1
C C13 0.3958(3) -0.27513(17) 0.23433(15) 0.0513(5) Uani d 1
H H13 0.4635 -0.3396 0.2681 0.080 Uiso calc 1
C C14 -0.0170(3) -0.20004(17) 0.08383(13) 0.0442(5) Uani d 1

loop_
_atom_site_aniso_label
_atom_site_aniso_U_11
_atom_site_aniso_U_22
_atom_site_aniso_U_33
_atom_site_aniso_U_12
_atom_site_aniso_U_13
_atom_site_aniso_U_23
N1 0.0480(10) 0.0533(10) 0.0517(11) -0.0151(8) -0.0135(8) -0.0097(8)
N2 0.0498(10) 0.0505(10) 0.0547(11) -0.0163(8) -0.0186(8) -0.0058(8)
C15 0.0486(12) 0.0560(13) 0.0700(16) -0.0095(10) -0.0119(11) -0.0195(11)
C16 0.0407(11) 0.0625(13) 0.0725(15) -0.0109(10) -0.0191(10) -0.0214(11)
C17 0.0419(10) 0.0467(11) 0.0425(11) -0.0126(9) -0.0128(9) -0.0054(8)
C18 0.0422(11) 0.0497(11) 0.0563(13) -0.0094(9) -0.0166(10) -0.0059(9)
C19 0.0462(11) 0.0579(13) 0.0600(14) -0.0157(10) -0.0210(10) -0.0052(10)
C20 0.0483(11) 0.0509(12) 0.0578(13) -0.0129(9) -0.0184(10) -0.0124(10)
C21 0.0516(12) 0.0544(12) 0.0625(14) -0.0151(10) -0.0207(10) -0.0132(10)
C22 0.0558(12) 0.0519(12) 0.0594(14) -0.0136(10) -0.0236(10) -0.0101(10)
C23 0.0604(13) 0.0476(12) 0.0682(15) -0.0155(10) -0.0284(11) -0.0020(10)
C24 0.0617(13) 0.0434(11) 0.0655(15) -0.0189(10) -0.0251(11) -0.0083(10)
C25 0.0470(11) 0.0456(11) 0.0423(11) -0.0156(9) -0.0111(9) -0.0052(8)
C26 0.0489(11) 0.0431(11) 0.0625(14) -0.0116(9) -0.0165(10) -0.0099(9)
C27 0.0516(12) 0.0496(12) 0.0635(14) -0.0171(10) -0.0155(10) -0.0157(10)
O1 0.0535(8) 0.0512(8) 0.0755(11) -0.0093(6) -0.0305(7) -0.0179(7)
O2 0.0523(9) 0.0721(11) 0.1135(15) 0.0026(8) -0.0246(9) -0.0481(10)
O3 0.0488(9) 0.0740(10) 0.0991(13) -0.0148(7) -0.0181(8) -0.0448(9)
O4 0.0742(10) 0.0471(8) 0.0893(12) -0.0147(7) -0.0498(9) 0.0038(8)
O5 0.0661(9) 0.0437(8) 0.0821(11) -0.0164(7) -0.0396(8) -0.0061(7)
C1 0.0472(11) 0.0451(11) 0.0449(12) -0.0148(9) -0.0160(9) -0.0064(8)
C2 0.0375(10) 0.0591(12) 0.0571(13) -0.0141(9) -0.0171(9) -0.0078(10)
C3 0.0368(10) 0.0536(12) 0.0527(13) -0.0070(9) -0.0124(9) -0.0098(9)
C4 0.0405(10) 0.0450(10) 0.0398(11) -0.0110(8) -0.0104(8) -0.0057(8)
C5 0.0359(10) 0.0578(12) 0.0559(13) -0.0147(9) -0.0084(9) -0.0147(10)
C6 0.0392(10) 0.0552(12) 0.0563(13) -0.0104(9) -0.0074(9) -0.0156(10)
C7 0.0460(11) 0.0496(12) 0.0513(13) -0.0100(10) -0.0171(10) -0.0086(9)
C8 0.0463(11) 0.0472(11) 0.0471(12) -0.0127(9) -0.0166(9) -0.0089(9)
C9 0.0659(13) 0.0433(11) 0.0557(13) -0.0234(10) -0.0220(11) 0.0014(9)
C10 0.0596(12) 0.0423(11) 0.0493(12) -0.0155(9) -0.0212(10) 0.0001(9)
C11 0.0438(10) 0.0393(10) 0.0418(11) -0.0115(8) -0.0109(9) -0.0059(8)
C12 0.0533(11) 0.0383(10) 0.0581(13) -0.0142(9) -0.0199(10) -0.0021(9)
C13 0.0551(12) 0.0412(11) 0.0613(14) -0.0104(9) -0.0256(10) 0.0009(9)
C14 0.0453(11) 0.0411(11) 0.0484(12) -0.0112(9) -0.0118(9) -0.0071(9)

loop_
_atom_type_symbol
_atom_type_description
_atom_type_scat_dispersion_real
_atom_type_scat_dispersion_imag
_atom_type_scat_source
C C 0.0033 0.0016 'International Tables Vol C Tables 4.2.6.8 and 6.1.1.4'
H H 0.0000 0.0000 'International Tables Vol C Tables 4.2.6.8 and 6.1.1.4'
N N 0.0061 0.0033 'International Tables Vol C Tables 4.2.6.8 and 6.1.1.4'
O O 0.0106 0.0060 'International Tables Vol C Tables 4.2.6.8 and 6.1.1.4'

loop_
_geom_angle_atom_site_label_1
_geom_angle_atom_site_label_2
_geom_angle_atom_site_label_3
_geom_angle
C15 N1 C19 117.07(16)
C27 N2 C23 116.59(16)
N1 C15 C16 122.91(18)
N1 C15 H15 118.5
C16 C15 H15 118.5
C15 C16 C17 120.72(17)
C15 C16 H16 119.6
C17 C16 H16 119.6
C16 C17 C18 115.85(17)
C16 C17 C20 123.19(16)
C18 C17 C20 120.92(16)
C19 C18 C17 120.35(17)
C19 C18 H18 119.8
C17 C18 H18 119.8
N1 C19 C18 123.10(17)
N1 C19 H19 118.4
C18 C19 H19 118.4
C17 C20 C21 115.27(16)
C17 C20 H20A 108.5
C21 C20 H20A 108.5
C17 C20 H20B 108.5
C21 C20 H20B 108.5
H20A C20 H20B 107.5
C22 C21 C20 112.25(16)
C22 C21 H21A 109.2
C20 C21 H21A 109.2
C22 C21 H21B 109.2
C20 C21 H21B 109.2
H21A C21 H21B 107.9
C21 C22 C25 116.41(17)
C21 C22 H22A 108.2
C25 C22 H22A 108.2
C21 C22 H22B 108.2
C25 C22 H22B 108.2
H22A C22 H22B 107.3
N2 C23 C24 123.12(18)
N2 C23 H23 118.4
C24 C23 H23 118.4
C25 C24 C23 120.29(17)
C25 C24 H24 119.9
C23 C24 H24 119.9
C24 C25 C26 116.32(17)
C24 C25 C22 124.00(16)
C26 C25 C22 119.67(17)
C27 C26 C25 120.08(18)
C27 C26 H26 120.0
C25 C26 H26 120.0
N2 C27 C26 123.58(16)
N2 C27 H27 118.2
C26 C27 H27 118.2
C1 O1 C8 122.02(14)
C7 O3 H3 109.5
C14 O5 H5 109.5
C2 C1 C6 120.44(16)
C2 C1 O1 124.67(16)
C6 C1 O1 114.70(16)
C3 C2 C1 119.62(17)
C3 C2 H2 120.2
C1 C2 H2 120.2
C2 C3 C4 120.95(17)
C2 C3 H3A 119.5
C4 C3 H3A 119.5
C3 C4 C5 118.54(16)
C3 C4 C7 120.15(16)
C5 C4 C7 121.30(16)
C6 C5 C4 121.02(16)
C6 C5 H5A 119.5
C4 C5 H5A 119.5
C5 C6 C1 119.39(17)
C5 C6 H6 120.3
C1 C6 H6 120.3
O2 C7 O3 123.16(17)
O2 C7 C4 122.99(17)
O3 C7 C4 113.85(16)
C9 C8 C13 120.40(17)
C9 C8 O1 123.73(17)
C13 C8 O1 115.68(17)
C10 C9 C8 119.34(17)
C10 C9 H9 120.3
C8 C9 H9 120.3
C9 C10 C11 121.15(18)
C9 C10 H10 119.4
C11 C10 H10 119.4
C12 C11 C10 118.96(17)
C12 C11 C14 122.47(17)
C10 C11 C14 118.57(17)
C13 C12 C11 120.16(17)
C13 C12 H12 119.9
C11 C12 H12 119.9
C8 C13 C12 119.99(18)
C8 C13 H13 120.0
C12 C13 H13 120.0
O4 C14 O5 123.14(17)
O4 C14 C11 122.70(17)
O5 C14 C11 114.15(16)

loop_
_geom_bond_atom_site_label_1
_geom_bond_atom_site_label_2
_geom_bond_distance
N1 C15 1.326(2)
N1 C19 1.337(2)
N2 C27 1.333(2)
N2 C23 1.334(2)
C15 C16 1.375(3)
C15 H15 0.9300
C16 C17 1.383(3)
C16 H16 0.9300
C17 C18 1.384(2)
C17 C20 1.509(2)
C18 C19 1.372(3)
C18 H18 0.9300
C19 H19 0.9300
C20 C21 1.514(3)
C20 H20A 0.9700
C20 H20B 0.9700
C21 C22 1.510(3)
C21 H21A 0.9700
C21 H21B 0.9700
C22 C25 1.514(3)
C22 H22A 0.9700
C22 H22B 0.9700
C23 C24 1.381(3)
C23 H23 0.9300
C24 C25 1.380(3)
C24 H24 0.9300
C25 C26 1.384(2)
C26 C27 1.374(3)
C26 H26 0.9300
C27 H27 0.9300
O1 C1 1.385(2)
O1 C8 1.387(2)
O2 C7 1.202(2)
O3 C7 1.304(2)
O3 H3 0.8200
O4 C14 1.208(2)
O5 C14 1.325(2)
O5 H5 0.8200
C1 C2 1.379(3)
C1 C6 1.385(2)
C2 C3 1.378(3)
C2 H2 0.9300
C3 C4 1.387(2)
C3 H3A 0.9300
C4 C5 1.388(2)
C4 C7 1.494(2)
C5 C6 1.378(2)
C5 H5A 0.9300
C6 H6 0.9300
C8 C9 1.379(3)
C8 C13 1.380(3)
C9 C10 1.374(3)
C9 H9 0.9300
C10 C11 1.388(2)
C10 H10 0.9300
C11 C12 1.384(3)
C11 C14 1.489(2)
C12 C13 1.382(3)
C12 H12 0.9300
C13 H13 0.9300

loop_
_geom_hbond_atom_site_label_D
_geom_hbond_atom_site_label_H
_geom_hbond_atom_site_label_A
_geom_hbond_site_symmetry_A
_geom_hbond_distance_DH
_geom_hbond_distance_HA
_geom_hbond_distance_DA
_geom_hbond_angle_DHA
O3 H3 N1 1_655 0.82 1.78 2.598(2) 174.0
O5 H5 N2 1_444 0.82 1.87 2.685(2) 176.9

loop_
_cod_related_entry_id
_cod_related_entry_database
_cod_related_entry_code
1 ChemSpider 30655660
